data_2016428
loop_
_publ_author_name
'Pesnot, Thomas'
'Hughes, David L.'
'Wagner, Gerd K.'

_publ_section_title
;
 5-Phenyluridine trihydrate
;
_journal_coeditor_code GD3149
_journal_issue 2
_journal_name_full 'Acta Crystallographica Section C'
_journal_page_first o44
_journal_page_last o46
_journal_paper_doi 10.1107/S0108270107064177
_journal_volume 64
_journal_year 2008
_chemical_formula_iupac 'C15 H16 N2 O6, 3.06H2 O'
_chemical_formula_moiety 'C15 H16 N2 O6, 3.06(H2 O)'
_chemical_formula_structural 5-Phenyl-uridine
_chemical_formula_sum 'C15 H17.75 N2 O9.06'
_chemical_formula_weight 371.02
_chemical_name_systematic
;
5-Phenyluridine 2.06-hydrate
;
_space_group_IT_number 19
_symmetry_cell_setting orthorhombic
_symmetry_space_group_name_Hall 'P 2ac 2ab'
_symmetry_space_group_name_H-M 'P 21 21 21'
_atom_sites_solution_hydrogens geom
_atom_sites_solution_primary direct
_atom_sites_solution_secondary difmap
_audit_creation_method 'SHELXL-97 and CrysAlis RED'
_cell_angle_alpha 90.00
_cell_angle_beta 90.00
_cell_angle_gamma 90.00
_cell_formula_units_Z 4
_cell_length_a 7.2144(3)
_cell_length_b 14.0623(6)
_cell_length_c 16.7536(8)
_cell_measurement_reflns_used 4688
_cell_measurement_temperature 140.0(10)
_cell_measurement_theta_max 30.00
_cell_measurement_theta_min 3.37
_cell_volume 1699.67(13)
_computing_cell_refinement
;
CrysAlis RED (Oxford Diffraction, 2005)
;
_computing_data_collection
;
CrysAlis CCD (Oxford Diffraction, 2005)
;
_computing_data_reduction
;
CrysAlis RED (Oxford Diffraction, 2005)
;
_computing_molecular_graphics 'ORTEP (Johnson, 1971)'
_computing_publication_material 'SHELXL97 (Sheldrick, 1997)'
_computing_structure_refinement 'SHELXL97 (Sheldrick, 1997)'
_computing_structure_solution 'SHELXS97 (Sheldrick, 1997)'
_diffrn_ambient_temperature 140.0(10)
_diffrn_detector_area_resol_mean 16.0050
_diffrn_measured_fraction_theta_full 0.994
_diffrn_measured_fraction_theta_max 0.994
_diffrn_measurement_device_type 'Oxford Diffraction Xcalibur 3 CCD'
_diffrn_measurement_method 'Thin slice \f and \w scans'
_diffrn_radiation_monochromator graphite
_diffrn_radiation_source 'Enhance (Mo) X-ray Source'
_diffrn_radiation_type Mo-K\a
_diffrn_radiation_wavelength 0.71073
_diffrn_reflns_av_R_equivalents 0.0916
_diffrn_reflns_av_sigmaI/netI 0.0555
_diffrn_reflns_limit_h_max 8
_diffrn_reflns_limit_h_min -8
_diffrn_reflns_limit_k_max 16
_diffrn_reflns_limit_k_min -16
_diffrn_reflns_limit_l_max 19
_diffrn_reflns_limit_l_min -19
_diffrn_reflns_number 17587
_diffrn_reflns_theta_full 25.00
_diffrn_reflns_theta_max 25.00
_diffrn_reflns_theta_min 3.40
_exptl_absorpt_coefficient_mu 0.122
_exptl_absorpt_correction_T_max 0.997
_exptl_absorpt_correction_T_min 0.544
_exptl_absorpt_correction_type multi-scan
_exptl_absorpt_process_details
;
(CrysAlis RED; Oxford Diffraction, 2005)
Empirical absorption correction using spherical harmonics,
implemented in SCALE3 ABSPACK scaling algorithm.
;
_exptl_crystal_colour colourless
_exptl_crystal_density_diffrn 1.450
_exptl_crystal_density_method 'not measured'
_exptl_crystal_description prism
_exptl_crystal_F_000 792
_exptl_crystal_size_max 0.52
_exptl_crystal_size_mid 0.09
_exptl_crystal_size_min 0.07
_refine_diff_density_max 0.219
_refine_diff_density_min -0.232
_refine_ls_extinction_method none
_refine_ls_goodness_of_fit_ref 1.119
_refine_ls_hydrogen_treatment mixed
_refine_ls_matrix_type full
_refine_ls_number_parameters 281
_refine_ls_number_reflns 1731
_refine_ls_number_restraints 5
_refine_ls_restrained_S_all 1.117
_refine_ls_R_factor_all 0.0829
_refine_ls_R_factor_gt 0.0577
_refine_ls_shift/su_max 0.002
_refine_ls_shift/su_mean 0.000
_refine_ls_structure_factor_coef Fsqd
_refine_ls_weighting_details 'calc w=1/[\s^2^(Fo^2^)+(0.0312P)^2^+2.0481P] where P=(Fo^2^+2Fc^2^)/3'
_refine_ls_weighting_scheme calc
_refine_ls_wR_factor_gt 0.1008
_refine_ls_wR_factor_ref 0.1112
_reflns_number_gt 1363
_reflns_number_total 1731
_reflns_threshold_expression I>2sigma(I)
_cod_data_source_file gd3149.cif
_cod_data_source_block I
_cod_database_code 2016428
_cod_database_fobs_code 2016428

loop_
_symmetry_equiv_pos_as_xyz
'x, y, z'
'-x+1/2, -y, z+1/2'
'-x, y+1/2, -z+1/2'
'x+1/2, -y+1/2, -z'

loop_
_atom_site_type_symbol
_atom_site_label
_atom_site_fract_x
_atom_site_fract_y
_atom_site_fract_z
_atom_site_U_iso_or_equiv
_atom_site_adp_type
_atom_site_calc_flag
_atom_site_refinement_flags
_atom_site_occupancy
C C1 0.9940(7) 0.0672(4) 0.3118(3) 0.0179(11) Uani d . 1
H H1 1.0961 0.0221 0.3192 0.022 Uiso calc R 1
C C2 0.8460(7) 0.0217(3) 0.2609(3) 0.0194(12) Uani d . 1
H H2 0.7501 -0.0098 0.2928 0.023 Uiso calc R 1
O O2 0.9391(5) -0.0423(2) 0.2085(2) 0.0204(8) Uani d D 1
C C3 0.7717(7) 0.1071(4) 0.2150(3) 0.0219(12) Uani d . 1
H H3 0.6880 0.1442 0.2490 0.026 Uiso calc R 1
O O3 0.6787(5) 0.0796(3) 0.1435(2) 0.0256(9) Uani d D 1
C C4 0.9509(8) 0.1631(4) 0.1999(3) 0.0210(12) Uani d . 1
H H4 1.0154 0.1341 0.1545 0.025 Uiso calc R 1
O O4 1.0597(5) 0.1476(2) 0.2702(2) 0.0229(8) Uani d . 1
C C5 0.9291(9) 0.2687(3) 0.1835(3) 0.0282(13) Uani d . 1
H H5A 1.0506 0.2975 0.1779 0.034 Uiso calc R 1
H H5B 0.8625 0.2777 0.1338 0.034 Uiso calc R 1
O O5 0.8307(5) 0.3144(2) 0.2470(2) 0.0282(9) Uani d D 1
N N11 0.9226(6) 0.0974(3) 0.3918(2) 0.0184(10) Uani d . 1
C C12 0.8807(7) 0.0258(3) 0.4449(3) 0.0199(12) Uani d . 1
O O12 0.8926(5) -0.0581(2) 0.4259(2) 0.0257(9) Uani d . 1
N N13 0.8284(6) 0.0551(3) 0.5187(2) 0.0205(10) Uani d . 1
H H13 0.7973 0.0112 0.5518 0.025 Uiso calc R 1
O O14 0.7687(5) 0.1617(2) 0.6166(2) 0.0219(8) Uani d . 1
C C14 0.8196(7) 0.1480(4) 0.5469(3) 0.0174(11) Uani d . 1
C C15 0.8685(7) 0.2199(3) 0.4890(3) 0.0179(12) Uani d . 1
C C16 0.9216(7) 0.1912(3) 0.4156(3) 0.0212(12) Uani d . 1
H H16 0.9596 0.2371 0.3792 0.025 Uiso calc R 1
C C21 0.8655(7) 0.3227(4) 0.5103(3) 0.0190(12) Uani d . 1
C C22 0.8084(7) 0.3888(3) 0.4540(3) 0.0239(13) Uani d . 1
H H22 0.7672 0.3679 0.4044 0.029 Uiso calc R 1
C C23 0.8114(8) 0.4859(4) 0.4703(4) 0.0333(15) Uani d . 1
H H23 0.7747 0.5292 0.4314 0.040 Uiso calc R 1
C C24 0.8693(8) 0.5182(4) 0.5448(4) 0.0315(14) Uani d . 1
H H24 0.8707 0.5829 0.5561 0.038 Uiso calc R 1
C C25 0.9247(7) 0.4529(4) 0.6020(3) 0.0298(14) Uani d . 1
H H25 0.9642 0.4738 0.6518 0.036 Uiso calc R 1
C C26 0.9212(8) 0.3558(4) 0.5849(3) 0.0242(12) Uani d . 1
H H26 0.9567 0.3125 0.6239 0.029 Uiso calc R 1
O O31 0.4545(7) 0.3345(4) 0.2315(3) 0.0462(12) Uani d D 1
O O41 0.1487(16) 0.2570(8) 0.0101(8) 0.044(3) Uani d P 0.49
O O42 0.252(2) 0.2800(9) 0.0081(8) 0.038(3) Uani d P 0.41
O O51 0.3718(15) 0.1755(7) 0.1388(6) 0.045(3) Uani d P 0.46
O O52 0.4580(15) 0.2261(8) 0.1031(7) 0.038(2) Uani d P 0.46
O O43 0.325(6) 0.274(3) 0.054(3) 0.051(11) Uiso d P 0.12
O O53 0.365(11) 0.215(6) 0.092(5) 0.10(3) Uiso d P 0.12
H H2O 0.880(10) -0.067(5) 0.172(3) 0.08(3) Uiso d D 1
H H3O 0.599(7) 0.116(4) 0.128(4) 0.06(2) Uiso d D 1
H H5O 0.885(7) 0.363(3) 0.263(3) 0.037(18) Uiso d D 1
H H31A 0.566(4) 0.331(7) 0.242(5) 0.11(4) Uiso d D 1
H H31B 0.412(14) 0.307(7) 0.270(4) 0.08(4) Uiso d PD 0.75

loop_
_atom_site_aniso_label
_atom_site_aniso_U_11
_atom_site_aniso_U_22
_atom_site_aniso_U_33
_atom_site_aniso_U_12
_atom_site_aniso_U_13
_atom_site_aniso_U_23
C1 0.018(3) 0.014(3) 0.022(3) -0.001(2) 0.004(2) -0.002(2)
C2 0.018(3) 0.013(2) 0.027(3) 0.001(2) 0.003(2) -0.001(2)
O2 0.0234(19) 0.0160(18) 0.022(2) 0.0051(16) -0.0007(17) -0.0062(16)
C3 0.018(3) 0.020(3) 0.028(3) 0.005(2) 0.004(2) -0.007(2)
O3 0.023(2) 0.021(2) 0.032(2) 0.0040(18) -0.0125(18) -0.0089(18)
C4 0.031(3) 0.019(3) 0.013(3) 0.003(2) -0.001(2) 0.001(2)
O4 0.0223(19) 0.0242(19) 0.0222(19) -0.0035(17) -0.0004(17) 0.0008(16)
C5 0.038(3) 0.015(3) 0.031(3) 0.000(3) 0.002(3) -0.004(2)
O5 0.027(2) 0.016(2) 0.042(3) -0.0036(17) 0.0026(19) -0.0079(18)
N11 0.023(2) 0.015(2) 0.017(2) -0.003(2) 0.003(2) -0.0024(18)
C12 0.024(3) 0.016(3) 0.021(3) -0.003(2) -0.002(2) 0.000(2)
O12 0.036(2) 0.0154(19) 0.026(2) -0.0034(17) 0.0015(17) -0.0032(17)
N13 0.028(3) 0.012(2) 0.021(2) 0.002(2) 0.000(2) 0.0051(19)
O14 0.026(2) 0.0186(18) 0.021(2) 0.0019(16) 0.0020(16) 0.0011(17)
C14 0.011(3) 0.023(3) 0.018(3) -0.002(2) -0.001(2) -0.005(2)
C15 0.023(3) 0.016(3) 0.015(3) -0.004(2) -0.001(2) -0.002(2)
C16 0.022(3) 0.016(3) 0.026(3) -0.004(2) -0.004(2) 0.001(2)
C21 0.021(3) 0.016(3) 0.020(3) -0.005(2) 0.002(2) -0.003(2)
C22 0.026(3) 0.019(3) 0.027(3) -0.005(3) 0.006(3) 0.001(2)
C23 0.036(4) 0.023(3) 0.041(4) 0.001(3) 0.006(3) 0.006(3)
C24 0.023(3) 0.020(3) 0.052(4) -0.004(2) 0.008(3) -0.007(3)
C25 0.024(3) 0.026(3) 0.040(4) -0.005(3) 0.004(3) -0.012(3)
C26 0.023(3) 0.020(3) 0.030(3) -0.006(3) -0.001(3) 0.000(2)
O31 0.043(3) 0.056(3) 0.040(3) 0.016(3) 0.002(2) 0.004(3)
O41 0.027(6) 0.045(7) 0.061(7) 0.002(5) -0.009(6) -0.029(5)
O42 0.063(9) 0.030(7) 0.022(6) 0.016(7) -0.019(8) -0.004(5)
O51 0.043(6) 0.044(6) 0.049(6) 0.019(6) -0.013(6) -0.005(6)
O52 0.032(6) 0.035(6) 0.047(7) 0.008(5) -0.005(6) 0.006(5)

loop_
_atom_type_symbol
_atom_type_description
_atom_type_scat_dispersion_real
_atom_type_scat_dispersion_imag
_atom_type_scat_source
C C 0.0033 0.0000 'International Tables Vol C Tables 4.2.6.8 and 6.1.1.4'
H H 0.0000 0.0000 'International Tables Vol C Tables 4.2.6.8 and 6.1.1.4'
N N 0.0061 0.0000 'International Tables Vol C Tables 4.2.6.8 and 6.1.1.4'
O O 0.0106 0.0000 'International Tables Vol C Tables 4.2.6.8 and 6.1.1.4'

loop_
_geom_angle_atom_site_label_1
_geom_angle_atom_site_label_2
_geom_angle_atom_site_label_3
_geom_angle
O4 C1 N11 109.3(4)
O4 C1 C2 107.4(4)
N11 C1 C2 112.5(4)
O4 C1 H1 109.2
N11 C1 H1 109.2
C2 C1 H1 109.2
O2 C2 C1 106.4(4)
O2 C2 C3 110.6(4)
C1 C2 C3 101.5(4)
O2 C2 H2 112.5
C1 C2 H2 112.5
C3 C2 H2 112.5
C2 O2 H2O 119(6)
O3 C3 C2 112.1(4)
O3 C3 C4 113.3(4)
C2 C3 C4 101.0(4)
O3 C3 H3 110.0
C2 C3 H3 110.0
C4 C3 H3 110.0
C3 O3 H3O 116(5)
O4 C4 C5 110.7(4)
O4 C4 C3 104.4(4)
C5 C4 C3 116.4(5)
O4 C4 H4 108.4
C5 C4 H4 108.4
C3 C4 H4 108.4
C1 O4 C4 110.1(4)
O5 C5 C4 110.9(4)
O5 C5 H5A 109.5
C4 C5 H5A 109.5
O5 C5 H5B 109.5
C4 C5 H5B 109.5
H5A C5 H5B 108.0
C5 O5 H5O 112(4)
C12 N11 C16 120.8(4)
C12 N11 C1 116.5(4)
C16 N11 C1 122.2(4)
O12 C12 N13 123.3(5)
O12 C12 N11 121.4(5)
N13 C12 N11 115.3(4)
C12 N13 C14 127.4(4)
C12 N13 H13 116.3
C14 N13 H13 116.3
O14 C14 N13 118.7(5)
O14 C14 C15 126.6(5)
N13 C14 C15 114.7(4)
C16 C15 C14 118.2(4)
C16 C15 C21 120.8(5)
C14 C15 C21 121.0(4)
C15 C16 N11 123.5(5)
C15 C16 H16 118.3
N11 C16 H16 118.3
C22 C21 C26 118.2(5)
C22 C21 C15 119.5(4)
C26 C21 C15 122.3(5)
C21 C22 C23 121.3(5)
C21 C22 H22 119.4
C23 C22 H22 119.4
C22 C23 C24 120.0(6)
C22 C23 H23 120.0
C24 C23 H23 120.0
C25 C24 C23 119.4(5)
C25 C24 H24 120.3
C23 C24 H24 120.3
C24 C25 C26 120.1(5)
C24 C25 H25 120.0
C26 C25 H25 120.0
C21 C26 C25 121.1(5)
C21 C26 H26 119.5
C25 C26 H26 119.5
H31A O31 H31B 100(9)

loop_
_geom_bond_atom_site_label_1
_geom_bond_atom_site_label_2
_geom_bond_distance
C1 O4 1.411(6)
C1 N11 1.497(6)
C1 C2 1.509(7)
C1 H1 0.9800
C2 O2 1.426(6)
C2 C3 1.524(7)
C2 H2 0.9800
O2 H2O 0.82(6)
C3 O3 1.427(6)
C3 C4 1.535(7)
C3 H3 0.9800
O3 H3O 0.81(5)
C4 O4 1.433(6)
C4 C5 1.518(7)
C4 H4 0.9800
C5 O5 1.431(6)
C5 H5A 0.9700
C5 H5B 0.9700
O5 H5O 0.83(5)
N11 C12 1.376(6)
N11 C16 1.378(6)
C12 O12 1.225(6)
C12 N13 1.357(6)
N13 C14 1.391(6)
N13 H13 0.8600
O14 C14 1.239(6)
C14 C15 1.445(7)
C15 C16 1.349(7)
C15 C21 1.490(7)
C16 H16 0.9300
C21 C22 1.387(7)
C21 C26 1.393(7)
C22 C23 1.392(7)
C22 H22 0.9300
C23 C24 1.393(8)
C23 H23 0.9300
C24 C25 1.386(8)
C24 H24 0.9300
C25 C26 1.395(7)
C25 H25 0.9300
C26 H26 0.9300
O31 H31A 0.83(2)
O31 H31B 0.82(2)

loop_
_geom_hbond_atom_site_label_D
_geom_hbond_atom_site_label_H
_geom_hbond_atom_site_label_A
_geom_hbond_site_symmetry_A
_geom_hbond_distance_DH
_geom_hbond_distance_HA
_geom_hbond_distance_DA
_geom_hbond_angle_DHA
N13 H13 O3 2_655 0.86 2.00 2.822(5) 158.3
O2 H2O O14 2_654 0.82(6) 1.95(4) 2.727(5) 158(7)
O3 H3O O51 . 0.81(5) 1.85(4) 2.594(10) 152(7)
O3 H3O O52 . 0.81(5) 1.90(3) 2.690(11) 164(7)
O3 H3O O53 . 0.81(5) 2.27(9) 3.08(8) 176(7)
O5 H5O O2 3_755 0.83(5) 1.90(3) 2.716(5) 166(6)
O31 H31A O5 . 0.83(2) 1.92(3) 2.741(6) 170(9)
O31 H31B O14 4_456 0.82(2) 2.20(7) 2.878(6) 140(9)

loop_
_geom_torsion_atom_site_label_1
_geom_torsion_atom_site_label_2
_geom_torsion_atom_site_label_3
_geom_torsion_atom_site_label_4
_geom_torsion
O4 C1 C2 O2 87.4(4)
N11 C1 C2 O2 -152.3(4)
O4 C1 C2 C3 -28.3(5)
N11 C1 C2 C3 92.0(5)
O2 C2 C3 O3 46.3(5)
C1 C2 C3 O3 158.9(4)
O2 C2 C3 C4 -74.7(5)
C1 C2 C3 C4 37.9(5)
O3 C3 C4 O4 -155.5(4)
C2 C3 C4 O4 -35.4(5)
O3 C3 C4 C5 82.3(6)
C2 C3 C4 C5 -157.7(4)
N11 C1 O4 C4 -116.2(4)
C2 C1 O4 C4 6.1(5)
C5 C4 O4 C1 144.7(4)
C3 C4 O4 C1 18.8(5)
O4 C4 C5 O5 -63.0(6)
C3 C4 C5 O5 55.9(6)
O4 C1 N11 C12 -170.0(4)
C2 C1 N11 C12 70.8(5)
O4 C1 N11 C16 1.6(6)
C2 C1 N11 C16 -117.6(5)
C16 N11 C12 O12 -175.2(5)
C1 N11 C12 O12 -3.6(7)
C16 N11 C12 N13 4.0(7)
C1 N11 C12 N13 175.6(4)
O12 C12 N13 C14 176.6(5)
N11 C12 N13 C14 -2.6(8)
C12 N13 C14 O14 -179.9(5)
C12 N13 C14 C15 1.5(8)
O14 C14 C15 C16 179.7(5)
N13 C14 C15 C16 -1.7(7)
O14 C14 C15 C21 1.4(8)
N13 C14 C15 C21 180.0(5)
C14 C15 C16 N11 3.4(8)
C21 C15 C16 N11 -178.2(5)
C12 N11 C16 C15 -4.7(8)
C1 N11 C16 C15 -175.9(5)
C16 C15 C21 C22 38.3(8)
C14 C15 C21 C22 -143.4(5)
C16 C15 C21 C26 -140.7(6)
C14 C15 C21 C26 37.6(8)
C26 C21 C22 C23 1.9(8)
C15 C21 C22 C23 -177.1(5)
C21 C22 C23 C24 -1.2(9)
C22 C23 C24 C25 0.4(9)
C23 C24 C25 C26 -0.3(8)
C22 C21 C26 C25 -1.8(8)
C15 C21 C26 C25 177.2(5)
C24 C25 C26 C21 1.0(9)
